data_7115226
loop_
_publ_author_name
'White, David J.'
'Cronin, Leroy'
'Parsons, Simon'
'Robertson, Neil'
'Tasker, Peter A.'
'Bisson, Adrian P.'

_publ_section_title
;
 Control of copper(II) coordination geometry via supramolecular assembly
 of ligands in the solid state
;
_journal_issue 12
_journal_name_full 'Chemical Communications'
_journal_page_first 1107
_journal_paper_doi 10.1039/a902196e
_journal_year 1999
_chemical_formula_moiety '[Cu{H2N(CH2)3N-SO2-Tol}2]'
_chemical_formula_sum 'C20 H30 Cu N4 O4 S2'
_chemical_formula_weight 518.14
_chemical_name_systematic
;
 ?
;
_space_group_IT_number 14
_symmetry_cell_setting monoclinic
_symmetry_space_group_name_Hall '-P 2ybc'
_symmetry_space_group_name_H-M 'P 1 21/c 1'
_atom_sites_solution_hydrogens geom
_atom_sites_solution_primary Patterson
_audit_creation_method SHELXL-97
_cell_angle_alpha 90.00
_cell_angle_beta 101.43(4)
_cell_angle_gamma 90.00
_cell_formula_units_Z 8
_cell_length_a 15.019(6)
_cell_length_b 24.783(10)
_cell_length_c 12.873(8)
_cell_measurement_reflns_used 51
_cell_measurement_temperature 220(2)
_cell_measurement_theta_max 22
_cell_measurement_theta_min 20
_cell_volume 4697(4)
_computing_cell_refinement 'Stoe DIF4'
_computing_data_collection 'Stoe DIF4'
_computing_data_reduction 'Stoe REDU4'
_computing_molecular_graphics SHELXTL
_computing_structure_refinement SHELXL-97
_computing_structure_solution DIRDIF
_diffrn_ambient_temperature 220(2)
_diffrn_measured_fraction_theta_full 0.956
_diffrn_measured_fraction_theta_max 0.956
_diffrn_measurement_method Omega-theta
_diffrn_radiation_monochromator graphite
_diffrn_radiation_source 'fine-focus sealed tube'
_diffrn_radiation_type CuK\a
_diffrn_radiation_wavelength 1.54184
_diffrn_reflns_av_R_equivalents 0.2278
_diffrn_reflns_av_sigmaI/netI 0.0972
_diffrn_reflns_limit_h_max 18
_diffrn_reflns_limit_h_min -18
_diffrn_reflns_limit_k_max 17
_diffrn_reflns_limit_k_min -30
_diffrn_reflns_limit_l_max 15
_diffrn_reflns_limit_l_min -15
_diffrn_reflns_number 8928
_diffrn_reflns_theta_full 70.17
_diffrn_reflns_theta_max 70.17
_diffrn_reflns_theta_min 3.00
_diffrn_standards_interval_time 60
_diffrn_standards_number 3
_exptl_absorpt_coefficient_mu 3.260
_exptl_absorpt_correction_T_max 0.540
_exptl_absorpt_correction_T_min 0.085
_exptl_absorpt_correction_type Difabs
_exptl_crystal_colour Blue
_exptl_crystal_density_diffrn 1.466
_exptl_crystal_density_method 'not measured'
_exptl_crystal_description lath
_exptl_crystal_F_000 2168
_exptl_crystal_size_max 0.66
_exptl_crystal_size_mid 0.23
_exptl_crystal_size_min 0.14
_refine_diff_density_max 0.558
_refine_diff_density_min -0.456
_refine_diff_density_rms 0.089
_refine_ls_extinction_method none
_refine_ls_goodness_of_fit_ref 0.857
_refine_ls_hydrogen_treatment riding
_refine_ls_matrix_type full
_refine_ls_number_parameters 563
_refine_ls_number_reflns 8543
_refine_ls_number_restraints 0
_refine_ls_restrained_S_all 0.857
_refine_ls_R_factor_all 0.1678
_refine_ls_R_factor_gt 0.0612
_refine_ls_shift/su_max 0.084
_refine_ls_shift/su_mean 0.011
_refine_ls_structure_factor_coef Fsqd
_refine_ls_weighting_details 'calc w=1/[\s^2^(Fo^2^)+(0.0846P)^2^+0.0000P] where P=(Fo^2^+2Fc^2^)/3'
_refine_ls_weighting_scheme calc
_refine_ls_wR_factor_gt 0.1441
_refine_ls_wR_factor_ref 0.1923
_reflns_number_gt 3066
_reflns_number_total 8543
_reflns_threshold_expression 2sigma(I)
_cod_data_source_file 902196e.txt
_cod_data_source_block 2
_cod_depositor_comments
;
The following automatic conversions were performed:
'_atom_site_symetry_multiplicity' tag replaced with
'_atom_site_symmetry_multiplicity'.

Automatic conversion script
Id: cif_correct_tags 1440 2010-10-19 06:21:57Z saulius 

The following automatic conversions were performed:

'_symmetry_cell_setting' value 'Monoclinic' changed to 'monoclinic'
according to
/usr/data/users/saulius/automatic-downloads/retrospective/RSC/lib/dictionaries/cif_core.dic
dictionary named 'cif_core.dic' version 2.4.2 from 2011-04-26.

Automatic conversion script
Id: cif_fix_values 2281 2013-09-26 08:29:07Z andrius 

The following automatic conversions were performed:

'_atom_sites_solution_hydrogens' value 'geometric' was changed to
'geom'.

Automatic conversion script
Id: cif_fix_values 6452 2018-10-05 10:23:21Z andrius 
;
_cod_original_cell_volume 4696(4)
_cod_original_sg_symbol_H-M P21/c
_cod_database_code 7115226

loop_
_symmetry_equiv_pos_as_xyz
'x, y, z'
'-x, y+1/2, -z+1/2'
'-x, -y, -z'
'x, -y-1/2, z-1/2'

loop_
_atom_site_label
_atom_site_type_symbol
_atom_site_fract_x
_atom_site_fract_y
_atom_site_fract_z
_atom_site_U_iso_or_equiv
_atom_site_adp_type
_atom_site_occupancy
_atom_site_symmetry_multiplicity
_atom_site_calc_flag
_atom_site_refinement_flags
Cu1 Cu 0.62065(12) 0.03460(3) 0.36763(13) 0.0332(3) Uani 1 1 d .
N1A N 0.5668(6) -0.0236(3) 0.2639(6) 0.042(2) Uani 1 1 d .
H1A1 H 0.6114 -0.0373 0.2330 0.050 Uiso 1 1 calc R
H1A2 H 0.5460 -0.0508 0.3002 0.050 Uiso 1 1 calc R
C2A C 0.4914(7) -0.0045(4) 0.1798(8) 0.052(3) Uani 1 1 d .
H2A1 H 0.4686 -0.0353 0.1345 0.063 Uiso 1 1 calc R
H2A2 H 0.4419 0.0077 0.2135 0.063 Uiso 1 1 calc R
C3A C 0.5125(9) 0.0383(5) 0.1132(8) 0.059(3) Uani 1 1 d .
H3A1 H 0.4587 0.0441 0.0573 0.071 Uiso 1 1 calc R
H3A2 H 0.5609 0.0253 0.0786 0.071 Uiso 1 1 calc R
N5A N 0.6185(5) 0.0866(3) 0.2513(6) 0.0394(19) Uani 1 1 d .
C4A C 0.5415(7) 0.0925(4) 0.1615(7) 0.050(3) Uani 1 1 d .
H4A1 H 0.5591 0.1160 0.1077 0.060 Uiso 1 1 calc R
H4A2 H 0.4904 0.1095 0.1859 0.060 Uiso 1 1 calc R
S6A S 0.71525(19) 0.10346(10) 0.2366(2) 0.0431(6) Uani 1 1 d .
O61A O 0.7783(5) 0.0762(3) 0.3196(6) 0.0526(19) Uani 1 1 d .
O62A O 0.7279(6) 0.0964(3) 0.1287(6) 0.065(2) Uani 1 1 d .
C7A C 0.7324(7) 0.1740(4) 0.2624(7) 0.040(2) Uani 1 1 d .
C8A C 0.7652(6) 0.2072(4) 0.1953(7) 0.049(2) Uani 1 1 d .
H8A H 0.7782 0.1935 0.1318 0.059 Uiso 1 1 calc R
C9A C 0.7795(6) 0.2605(4) 0.2198(8) 0.061(3) Uani 1 1 d .
H9A H 0.8018 0.2830 0.1720 0.073 Uiso 1 1 calc R
C10A C 0.7623(7) 0.2825(4) 0.3124(8) 0.047(3) Uani 1 1 d .
C11A C 0.7262(6) 0.2478(4) 0.3784(7) 0.050(2) Uani 1 1 d .
H11A H 0.7118 0.2617 0.4409 0.060 Uiso 1 1 calc R
C12A C 0.7109(6) 0.1938(3) 0.3556(7) 0.052(2) Uani 1 1 d .
H12A H 0.6866 0.1711 0.4015 0.062 Uiso 1 1 calc R
C13A C 0.7780(7) 0.3412(4) 0.3416(8) 0.072(4) Uani 1 1 d .
H13A H 0.8185 0.3569 0.2998 0.108 Uiso 1 1 calc R
H13B H 0.8052 0.3441 0.4163 0.108 Uiso 1 1 calc R
H13C H 0.7205 0.3603 0.3274 0.108 Uiso 1 1 calc R
N1B N 0.6808(5) -0.0204(3) 0.4737(6) 0.0366(19) Uani 1 1 d .
H1B1 H 0.6381 -0.0344 0.5074 0.044 Uiso 1 1 calc R
H1B2 H 0.7015 -0.0479 0.4380 0.044 Uiso 1 1 calc R
C2B C 0.7573(7) 0.0000(4) 0.5548(7) 0.046(3) Uani 1 1 d .
H2B1 H 0.8034 0.0157 0.5197 0.055 Uiso 1 1 calc R
H2B2 H 0.7852 -0.0302 0.5989 0.055 Uiso 1 1 calc R
C3B C 0.7255(8) 0.0426(4) 0.6254(8) 0.052(3) Uani 1 1 d .
H3B1 H 0.6744 0.0280 0.6535 0.062 Uiso 1 1 calc R
H3B2 H 0.7750 0.0501 0.6857 0.062 Uiso 1 1 calc R
C4B C 0.6968(7) 0.0944(4) 0.5692(7) 0.048(3) Uani 1 1 d .
H4B1 H 0.6804 0.1204 0.6196 0.057 Uiso 1 1 calc R
H4B2 H 0.7478 0.1094 0.5415 0.057 Uiso 1 1 calc R
N5B N 0.6191(5) 0.0866(3) 0.4814(6) 0.0379(19) Uani 1 1 d .
S6B S 0.52183(19) 0.10564(11) 0.4946(2) 0.0427(6) Uani 1 1 d .
O61B O 0.4566(5) 0.0775(3) 0.4140(6) 0.0506(18) Uani 1 1 d .
O62B O 0.5078(6) 0.1026(3) 0.6024(6) 0.060(2) Uani 1 1 d .
C7B C 0.5113(7) 0.1745(4) 0.4592(8) 0.039(2) Uani 1 1 d .
C8B C 0.4777(6) 0.1902(3) 0.3566(7) 0.049(2) Uani 1 1 d .
H8B H 0.4549 0.1642 0.3050 0.058 Uiso 1 1 calc R
C9B C 0.4774(6) 0.2452(4) 0.3286(7) 0.055(2) Uani 1 1 d .
H9B H 0.4567 0.2554 0.2575 0.066 Uiso 1 1 calc R
C10B C 0.5065(8) 0.2841(4) 0.4031(8) 0.053(3) Uani 1 1 d .
C11B C 0.5385(6) 0.2679(3) 0.5066(7) 0.060(3) Uani 1 1 d .
H11B H 0.5599 0.2941 0.5583 0.071 Uiso 1 1 calc R
C12B C 0.5399(6) 0.2138(4) 0.5365(7) 0.053(2) Uani 1 1 d .
H12B H 0.5598 0.2038 0.6078 0.064 Uiso 1 1 calc R
C13B C 0.5086(8) 0.3423(4) 0.3718(10) 0.082(4) Uani 1 1 d .
H13D H 0.5023 0.3449 0.2955 0.123 Uiso 1 1 calc R
H13E H 0.5658 0.3583 0.4062 0.123 Uiso 1 1 calc R
H13F H 0.4589 0.3614 0.3935 0.123 Uiso 1 1 calc R
Cu2 Cu 0.12881(12) 0.03573(3) 0.88160(13) 0.0332(3) Uani 1 1 d .
N1C N 0.1772(5) -0.0210(3) 0.9876(6) 0.0356(19) Uani 1 1 d .
H1C1 H 0.1302 -0.0335 1.0158 0.043 Uiso 1 1 calc R
H1C2 H 0.1971 -0.0490 0.9524 0.043 Uiso 1 1 calc R
C2C C 0.2509(8) -0.0057(4) 1.0753(8) 0.056(3) Uani 1 1 d .
H2C1 H 0.3028 0.0072 1.0466 0.067 Uiso 1 1 calc R
H2C2 H 0.2705 -0.0376 1.1190 0.067 Uiso 1 1 calc R
C3C C 0.2218(8) 0.0376(4) 1.1431(8) 0.050(3) Uani 1 1 d .
H3C1 H 0.1667 0.0255 1.1664 0.060 Uiso 1 1 calc R
H3C2 H 0.2694 0.0423 1.2065 0.060 Uiso 1 1 calc R
C4C C 0.2033(7) 0.0909(4) 1.0892(7) 0.050(3) Uani 1 1 d .
H4C1 H 0.1872 0.1171 1.1396 0.060 Uiso 1 1 calc R
H4C2 H 0.2587 0.1037 1.0678 0.060 Uiso 1 1 calc R
N5C N 0.1301(5) 0.0884(3) 0.9963(6) 0.0375(19) Uani 1 1 d .
S6C S 0.0315(2) 0.10583(11) 1.0069(2) 0.0443(6) Uani 1 1 d .
O61C O 0.0122(6) 0.0990(3) 1.1133(6) 0.066(2) Uani 1 1 d .
O62C O -0.0296(5) 0.0796(3) 0.9208(6) 0.0505(18) Uani 1 1 d .
C7C C 0.0188(7) 0.1754(4) 0.9795(8) 0.040(2) Uani 1 1 d .
C8C C -0.0159(6) 0.2096(4) 1.0507(7) 0.050(2) Uani 1 1 d .
H8C H -0.0301 0.1959 1.1135 0.060 Uiso 1 1 calc R
C9C C -0.0284(6) 0.2645(4) 1.0244(8) 0.058(3) Uani 1 1 d .
H9C H -0.0484 0.2879 1.0726 0.069 Uiso 1 1 calc R
C10C C -0.0124(7) 0.2852(4) 0.9307(8) 0.051(3) Uani 1 1 d .
C11C C 0.0210(6) 0.2499(3) 0.8635(8) 0.050(2) Uani 1 1 d .
H11C H 0.0340 0.2631 0.7996 0.060 Uiso 1 1 calc R
C12C C 0.0355(6) 0.1962(3) 0.8883(7) 0.048(2) Uani 1 1 d .
H12C H 0.0575 0.1734 0.8406 0.058 Uiso 1 1 calc R
C13C C -0.0276(8) 0.3430(4) 0.9046(9) 0.074(4) Uani 1 1 d .
H13G H 0.0284 0.3629 0.9286 0.111 Uiso 1 1 calc R
H13H H -0.0744 0.3570 0.9395 0.111 Uiso 1 1 calc R
H13I H -0.0468 0.3472 0.8285 0.111 Uiso 1 1 calc R
N1D N 0.0750(5) -0.0202(3) 0.7737(6) 0.038(2) Uani 1 1 d .
H1D1 H 0.1201 -0.0340 0.7437 0.046 Uiso 1 1 calc R
H1D2 H 0.0525 -0.0477 0.8077 0.046 Uiso 1 1 calc R
C2D C 0.0012(6) 0.0001(4) 0.6876(8) 0.042(2) Uani 1 1 d .
H2D1 H -0.0472 0.0155 0.7194 0.050 Uiso 1 1 calc R
H2D2 H -0.0247 -0.0304 0.6431 0.050 Uiso 1 1 calc R
C3D C 0.0338(9) 0.0424(5) 0.6186(8) 0.054(3) Uani 1 1 d .
H3D1 H 0.0845 0.0273 0.5905 0.065 Uiso 1 1 calc R
H3D2 H -0.0155 0.0500 0.5581 0.065 Uiso 1 1 calc R
C4D C 0.0642(8) 0.0951(4) 0.6735(8) 0.052(3) Uani 1 1 d .
H4D1 H 0.0863 0.1191 0.6235 0.063 Uiso 1 1 calc R
H4D2 H 0.0120 0.1126 0.6944 0.063 Uiso 1 1 calc R
N5D N 0.1363(6) 0.0878(3) 0.7678(6) 0.040(2) Uani 1 1 d .
S6D S 0.23387(18) 0.10738(10) 0.76423(19) 0.0408(6) Uani 1 1 d .
O61D O 0.2945(5) 0.0785(3) 0.8480(6) 0.0524(19) Uani 1 1 d .
O62D O 0.2540(5) 0.1042(3) 0.6591(5) 0.058(2) Uani 1 1 d .
C7D C 0.2447(7) 0.1770(4) 0.7993(8) 0.044(2) Uani 1 1 d .
C8D C 0.2154(6) 0.2153(3) 0.7217(7) 0.051(2) Uani 1 1 d .
H8D H 0.1957 0.2051 0.6505 0.062 Uiso 1 1 calc R
C9D C 0.2157(7) 0.2686(3) 0.7517(8) 0.061(3) Uani 1 1 d .
H9D H 0.1960 0.2947 0.6993 0.073 Uiso 1 1 calc R
C10D C 0.2438(7) 0.2854(4) 0.8552(8) 0.049(3) Uani 1 1 d .
C11D C 0.2740(6) 0.2466(4) 0.9288(7) 0.053(2) Uani 1 1 d .
H11D H 0.2964 0.2572 0.9993 0.063 Uiso 1 1 calc R
C12D C 0.2730(6) 0.1922(3) 0.9035(6) 0.049(2) Uani 1 1 d .
H12D H 0.2913 0.1662 0.9566 0.059 Uiso 1 1 calc R
C13D C 0.2439(8) 0.3443(4) 0.8858(8) 0.067(3) Uani 1 1 d .
H13J H 0.2555 0.3475 0.9624 0.100 Uiso 1 1 calc R
H13K H 0.1853 0.3601 0.8561 0.100 Uiso 1 1 calc R
H13L H 0.2911 0.3631 0.8585 0.100 Uiso 1 1 calc R

loop_
_atom_site_aniso_label
_atom_site_aniso_U_11
_atom_site_aniso_U_22
_atom_site_aniso_U_33
_atom_site_aniso_U_23
_atom_site_aniso_U_13
_atom_site_aniso_U_12
Cu1 0.0325(5) 0.0335(4) 0.0320(6) 0.0001(6) 0.0025(4) 0.0007(7)
N1A 0.039(5) 0.040(4) 0.044(5) -0.007(3) -0.001(4) -0.002(4)
C2A 0.038(6) 0.048(6) 0.062(6) -0.001(4) -0.013(5) -0.004(4)
C3A 0.068(8) 0.067(7) 0.033(5) 0.007(4) -0.013(5) -0.006(6)
N5A 0.041(5) 0.042(4) 0.035(4) -0.001(3) 0.006(4) -0.004(3)
C4A 0.055(6) 0.048(5) 0.039(5) 0.000(4) -0.009(5) 0.002(5)
S6A 0.0498(15) 0.0347(11) 0.0478(13) 0.0019(9) 0.0170(12) 0.0023(10)
O61A 0.048(4) 0.039(3) 0.072(5) 0.000(3) 0.014(4) 0.010(3)
O62A 0.097(6) 0.052(4) 0.055(4) -0.005(3) 0.038(4) -0.003(4)
C7A 0.038(5) 0.039(5) 0.042(5) 0.006(4) 0.006(4) 0.008(4)
C8A 0.047(6) 0.058(5) 0.043(5) 0.011(4) 0.010(4) -0.003(4)
C9A 0.061(7) 0.052(5) 0.071(7) 0.014(4) 0.016(5) -0.008(5)
C10A 0.037(5) 0.042(5) 0.055(6) -0.004(4) -0.009(5) -0.006(4)
C11A 0.051(6) 0.055(5) 0.042(5) -0.004(4) 0.006(4) -0.002(5)
C12A 0.045(5) 0.052(5) 0.061(6) 0.001(4) 0.016(5) -0.008(4)
C13A 0.078(8) 0.047(6) 0.076(8) 0.013(5) -0.025(6) -0.011(5)
N1B 0.036(5) 0.032(4) 0.043(4) 0.002(3) 0.011(4) 0.004(3)
C2B 0.048(6) 0.050(6) 0.035(5) 0.005(4) -0.005(5) 0.010(5)
C3B 0.055(6) 0.054(6) 0.038(5) 0.004(4) -0.011(5) 0.008(5)
C4B 0.053(6) 0.044(5) 0.038(5) -0.010(4) -0.010(4) 0.004(4)
N5B 0.043(4) 0.030(4) 0.039(4) -0.003(3) 0.003(4) 0.007(3)
S6B 0.0472(15) 0.0372(12) 0.0479(13) 0.0003(9) 0.0196(11) -0.0003(10)
O61B 0.042(4) 0.049(4) 0.062(4) -0.012(3) 0.014(3) -0.003(3)
O62B 0.091(6) 0.051(4) 0.049(4) 0.001(3) 0.040(4) -0.007(4)
C7B 0.035(5) 0.033(4) 0.052(5) -0.002(3) 0.013(4) 0.014(4)
C8B 0.046(5) 0.042(4) 0.058(6) -0.006(4) 0.013(4) 0.003(4)
C9B 0.056(6) 0.060(6) 0.051(6) 0.010(4) 0.013(5) 0.013(5)
C10B 0.056(7) 0.037(5) 0.067(7) 0.002(4) 0.016(5) 0.001(4)
C11B 0.069(7) 0.045(5) 0.062(6) -0.013(4) 0.007(6) -0.008(5)
C12B 0.064(7) 0.055(5) 0.040(5) -0.005(4) 0.008(5) 0.009(5)
C13B 0.083(9) 0.042(5) 0.123(10) 0.020(6) 0.022(7) 0.015(5)
Cu2 0.0317(5) 0.0341(4) 0.0327(6) 0.0009(6) 0.0034(4) 0.0001(7)
N1C 0.031(4) 0.040(4) 0.036(4) -0.002(3) 0.008(4) 0.006(3)
C2C 0.066(7) 0.043(5) 0.044(5) 0.006(4) -0.023(5) 0.001(5)
C3C 0.060(6) 0.045(5) 0.038(5) 0.001(4) -0.005(5) 0.004(5)
C4C 0.063(6) 0.043(5) 0.040(5) -0.004(4) 0.002(5) -0.005(5)
N5C 0.043(4) 0.035(4) 0.033(4) -0.003(3) 0.001(3) 0.006(3)
S6C 0.0482(15) 0.0382(12) 0.0506(13) -0.0007(9) 0.0201(12) -0.0038(10)
O61C 0.101(6) 0.054(4) 0.056(4) 0.001(3) 0.047(4) -0.009(4)
O62C 0.037(4) 0.048(4) 0.067(4) -0.014(3) 0.012(3) -0.002(3)
C7C 0.029(5) 0.041(5) 0.049(5) 0.005(4) 0.002(4) 0.005(4)
C8C 0.061(6) 0.052(5) 0.041(5) -0.008(4) 0.017(5) -0.003(5)
C9C 0.049(6) 0.053(5) 0.067(6) -0.014(4) 0.004(5) 0.015(4)
C10C 0.041(6) 0.043(5) 0.061(6) -0.010(4) -0.010(5) 0.010(4)
C11C 0.041(5) 0.038(4) 0.067(6) 0.002(4) 0.002(5) 0.003(4)
C12C 0.050(6) 0.036(4) 0.055(5) -0.002(4) 0.004(5) 0.004(4)
C13C 0.071(8) 0.043(5) 0.096(9) 0.005(5) -0.011(7) 0.012(5)
N1D 0.033(5) 0.037(4) 0.043(4) 0.000(3) 0.004(4) 0.001(4)
C2D 0.020(4) 0.046(5) 0.056(6) -0.003(4) 0.000(4) 0.000(4)
C3D 0.066(7) 0.062(7) 0.030(5) 0.002(4) 0.000(5) -0.002(5)
C4D 0.070(7) 0.036(5) 0.045(5) 0.001(4) -0.003(5) -0.004(5)
N5D 0.046(5) 0.036(4) 0.036(4) -0.001(3) 0.000(4) -0.003(3)
S6D 0.0472(15) 0.0356(11) 0.0427(13) 0.0013(9) 0.0166(11) 0.0007(10)
O61D 0.042(4) 0.040(3) 0.075(5) 0.005(3) 0.010(3) 0.007(3)
O62D 0.092(6) 0.046(4) 0.045(4) -0.003(3) 0.036(4) 0.002(4)
C7D 0.037(5) 0.037(5) 0.058(6) -0.014(4) 0.008(5) -0.002(4)
C8D 0.074(7) 0.031(4) 0.052(5) -0.001(3) 0.020(5) -0.007(4)
C9D 0.071(7) 0.039(5) 0.070(7) 0.005(4) 0.007(6) -0.008(5)
C10D 0.039(6) 0.043(5) 0.066(7) -0.001(4) 0.012(5) -0.005(4)
C11D 0.059(6) 0.052(5) 0.048(5) -0.016(4) 0.013(5) -0.010(5)
C12D 0.054(6) 0.056(5) 0.037(5) 0.000(4) 0.009(4) -0.010(4)
C13D 0.081(8) 0.045(5) 0.074(7) -0.019(5) 0.015(6) 0.002(5)

loop_
_atom_type_symbol
_atom_type_description
_atom_type_scat_dispersion_real
_atom_type_scat_dispersion_imag
_atom_type_scat_source
C C 0.0181 0.0091 'International Tables Vol C Tables 4.2.6.8 and 6.1.1.4'
H H 0.0000 0.0000 'International Tables Vol C Tables 4.2.6.8 and 6.1.1.4'
N N 0.0311 0.0180 'International Tables Vol C Tables 4.2.6.8 and 6.1.1.4'
O O 0.0492 0.0322 'International Tables Vol C Tables 4.2.6.8 and 6.1.1.4'
S S 0.3331 0.5567 'International Tables Vol C Tables 4.2.6.8 and 6.1.1.4'
Cu Cu -1.9646 0.5888 'International Tables Vol C Tables 4.2.6.8 and 6.1.1.4'

loop_
_geom_angle_atom_site_label_1
_geom_angle_atom_site_label_2
_geom_angle_atom_site_label_3
_geom_angle
N5B Cu1 N5A 97.9(2)
N5B Cu1 N1B 90.5(3)
N5A Cu1 N1B 153.7(4)
N5B Cu1 N1A 154.5(4)
N5A Cu1 N1A 91.2(3)
N1B Cu1 N1A 91.8(2)
C2A N1A Cu1 113.7(6)
C3A C2A N1A 116.5(9)
C2A C3A C4A 119.4(10)
C4A N5A S6A 118.9(7)
C4A N5A Cu1 123.7(7)
S6A N5A Cu1 113.1(4)
N5A C4A C3A 110.6(8)
O61A S6A O62A 117.4(5)
O61A S6A N5A 105.9(5)
O62A S6A N5A 112.7(5)
O61A S6A C7A 105.7(4)
O62A S6A C7A 104.7(5)
N5A S6A C7A 110.1(5)
C8A C7A C12A 120.8(9)
C8A C7A S6A 122.2(8)
C12A C7A S6A 117.0(7)
C7A C8A C9A 120.0(10)
C8A C9A C10A 122.4(9)
C9A C10A C11A 116.4(9)
C9A C10A C13A 123.3(10)
C11A C10A C13A 120.3(10)
C12A C11A C10A 122.6(9)
C11A C12A C7A 117.8(9)
C2B N1B Cu1 115.4(6)
N1B C2B C3B 111.4(8)
C4B C3B C2B 113.6(9)
N5B C4B C3B 111.7(8)
C4B N5B S6B 119.3(7)
C4B N5B Cu1 122.5(6)
S6B N5B Cu1 115.3(4)
O62B S6B O61B 116.9(5)
O62B S6B N5B 113.8(5)
O61B S6B N5B 106.7(4)
O62B S6B C7B 106.0(5)
O61B S6B C7B 105.5(5)
N5B S6B C7B 107.4(5)
C8B C7B C12B 119.4(9)
C8B C7B S6B 121.3(7)
C12B C7B S6B 119.3(7)
C7B C8B C9B 120.2(8)
C10B C9B C8B 121.1(9)
C9B C10B C11B 118.1(9)
C9B C10B C13B 120.7(10)
C11B C10B C13B 121.1(10)
C10B C11B C12B 122.0(8)
C11B C12B C7B 119.1(8)
N5C Cu2 N5D 97.4(2)
N5C Cu2 N1C 90.4(3)
N5D Cu2 N1C 154.6(4)
N5C Cu2 N1D 156.4(4)
N5D Cu2 N1D 90.7(3)
N1C Cu2 N1D 91.7(2)
C2C N1C Cu2 117.5(6)
N1C C2C C3C 111.7(9)
C4C C3C C2C 114.3(9)
N5C C4C C3C 112.7(8)
C4C N5C S6C 119.1(7)
C4C N5C Cu2 122.5(6)
S6C N5C Cu2 112.1(4)
O62C S6C O61C 116.8(5)
O62C S6C N5C 105.9(4)
O61C S6C N5C 114.5(5)
O62C S6C C7C 105.0(5)
O61C S6C C7C 105.5(5)
N5C S6C C7C 108.5(5)
C12C C7C C8C 119.2(9)
C12C C7C S6C 121.1(8)
C8C C7C S6C 119.6(8)
C9C C8C C7C 118.1(9)
C10C C9C C8C 122.3(9)
C9C C10C C11C 117.2(9)
C9C C10C C13C 121.0(10)
C11C C10C C13C 121.7(11)
C12C C11C C10C 121.6(10)
C7C C12C C11C 121.5(9)
C2D N1D Cu2 114.7(6)
N1D C2D C3D 112.9(8)
C4D C3D C2D 115.2(9)
N5D C4D C3D 112.6(8)
C4D N5D S6D 118.8(7)
C4D N5D Cu2 123.6(7)
S6D N5D Cu2 114.8(4)
O62D S6D O61D 116.8(5)
O62D S6D N5D 112.6(4)
O61D S6D N5D 106.3(4)
O62D S6D C7D 105.3(5)
O61D S6D C7D 106.0(4)
N5D S6D C7D 109.6(5)
C12D C7D C8D 120.5(9)
C12D C7D S6D 120.5(8)
C8D C7D S6D 118.7(7)
C9D C8D C7D 118.2(8)
C8D C9D C10D 122.9(9)
C11D C10D C9D 117.1(9)
C11D C10D C13D 121.1(9)
C9D C10D C13D 121.8(9)
C10D C11D C12D 122.4(8)
C7D C12D C11D 118.8(8)

loop_
_geom_bond_atom_site_label_1
_geom_bond_atom_site_label_2
_geom_bond_distance
Cu1 N5B 1.954(8)
Cu1 N5A 1.970(8)
Cu1 N1B 2.013(7)
Cu1 N1A 2.023(7)
N1A C2A 1.480(11)
C2A C3A 1.438(15)
C3A C4A 1.508(14)
N5A C4A 1.472(10)
N5A S6A 1.560(9)
S6A O61A 1.448(7)
S6A O62A 1.449(7)
S6A C7A 1.789(10)
C7A C8A 1.355(12)
C7A C12A 1.392(12)
C8A C9A 1.364(12)
C9A C10A 1.381(13)
C10A C11A 1.391(13)
C10A C13A 1.509(12)
C11A C12A 1.380(11)
N1B C2B 1.480(11)
C2B C3B 1.530(14)
C3B C4B 1.494(13)
C4B N5B 1.468(10)
N5B S6B 1.576(9)
S6B O62B 1.446(7)
S6B O61B 1.456(7)
S6B C7B 1.766(10)
C7B C8B 1.373(12)
C7B C12B 1.397(12)
C8B C9B 1.410(11)
C9B C10B 1.369(13)
C10B C11B 1.384(13)
C10B C13B 1.499(13)
C11B C12B 1.394(12)
Cu2 N5C 1.969(7)
Cu2 N5D 1.972(8)
Cu2 N1C 1.994(7)
Cu2 N1D 2.015(7)
N1C C2C 1.465(11)
C2C C3C 1.502(15)
C3C C4C 1.492(13)
C4C N5C 1.456(11)
N5C S6C 1.575(9)
S6C O62C 1.446(7)
S6C O61C 1.465(8)
S6C C7C 1.762(10)
C7C C12C 1.351(13)
C7C C8C 1.421(13)
C8C C9C 1.406(12)
C9C C10C 1.376(14)
C10C C11C 1.393(13)
C10C C13C 1.479(13)
C11C C12C 1.377(11)
N1D C2D 1.490(10)
C2D C3D 1.518(15)
C3D C4D 1.512(14)
C4D N5D 1.469(11)
N5D S6D 1.553(9)
S6D O62D 1.446(7)
S6D O61D 1.454(7)
S6D C7D 1.783(10)
C7D C12D 1.377(11)
C7D C8D 1.384(12)
C8D C9D 1.376(11)
C9D C10D 1.380(13)
C10D C11D 1.362(12)
C10D C13D 1.513(13)
C11D C12D 1.387(11)
